data_7712073
loop_
_publ_author_name
'Sch\"uren, Andreas O.'
'Ridgway, Benjamin M.'
'Di Salvo, Florencia'
'Carella, Luca M.'
'Gramm, Verena K.'
'Metzger, Elisa'
'Doctorovich, Fabio'
'Rentschler, Eva'
'Sch\"unemann, Volker'
'Ruschewitz, Uwe'
'Klein, Axel'

_publ_section_title
;
 Structural insight into halide-coordinated [Fe4S4XnY4&#x2212;n]2&#x2212;
 clusters (X, Y = Cl, Br, I) by XRD and M\"ossbauer spectroscopy
;
_journal_issue 5
_journal_name_full 'Dalton Transactions'
_journal_page_first 1277
_journal_page_last 1290
_journal_paper_doi 10.1039/D2DT03203A
_journal_volume 52
_journal_year 2023
_chemical_absolute_configuration ad
_chemical_compound_source 'slow diffusion of diethyl ether into MeCN solutions'
_chemical_formula_moiety 'Cl1.65 Fe4 I2.35 S4, 2(C10 H16 N)'
_chemical_formula_sum 'C20 H32 Cl1.65 Fe4 I2.35 N2 S4'
_chemical_formula_weight 1008.59
_chemical_properties_physical Air-sensitive,Moisture-sensitive,Hygroscopic,Oxygen-sensitive
_space_group_crystal_system monoclinic
_space_group_IT_number 9
_space_group_name_Hall 'C -2yc'
_space_group_name_H-M_alt 'C 1 c 1'
_atom_sites_solution_hydrogens geom
_atom_sites_solution_primary direct
_audit_creation_date 2020-12-07
_audit_creation_method
;
Olex2 1.2
(compiled 2018.05.29 svn.r3508 for OlexSys, GUI svn.r5506)
;
_audit_update_record
;
2020-12-08 deposited with the CCDC.	2022-12-14 downloaded from the CCDC.
;
_cell_angle_alpha 90
_cell_angle_beta 96.3025(19)
_cell_angle_gamma 90
_cell_formula_units_Z 4
_cell_length_a 13.1754(3)
_cell_length_b 14.7340(4)
_cell_length_c 17.5672(4)
_cell_measurement_reflns_used 5845
_cell_measurement_temperature 293(2)
_cell_measurement_theta_max 23.1620
_cell_measurement_theta_min 4.0730
_cell_volume 3389.65(14)
_computing_cell_refinement
;
CrysAlisPro, Agilent Technologies,
Version 1.171.36.28 (release 01-02-2013 CrysAlis171 .NET)
(compiled Fe4  1 2013,16:14:44)
;
_computing_data_collection
;
CrysAlisPro, Agilent Technologies,
Version 1.171.36.28 (release 01-02-2013 CrysAlis171 .NET)
(compiled Fe4  1 2013,16:14:44)
;
_computing_data_reduction
;
CrysAlisPro, Agilent Technologies,
Version 1.171.36.28 (release 01-02-2013 CrysAlis171 .NET)
(compiled Fe4  1 2013,16:14:44)
;
_computing_molecular_graphics 'Olex2 (Dolomanov et al., 2009)'
_computing_publication_material 'Olex2 (Dolomanov et al., 2009)'
_computing_structure_refinement 'ShelXL (Sheldrick, 2015)'
_computing_structure_solution 'ShelXS (Sheldrick, 2008)'
_diffrn_ambient_temperature 293(2)
_diffrn_detector 'CCD plate'
_diffrn_detector_area_resol_mean 16.1158
_diffrn_detector_type Eos
_diffrn_measured_fraction_theta_full 0.997
_diffrn_measured_fraction_theta_max 0.916
_diffrn_measurement_device 'four-circle diffractometer'
_diffrn_measurement_device_type 'Xcalibur, Eos, Gemini'
_diffrn_measurement_method '\w scans'
_diffrn_radiation_type MoK\a
_diffrn_radiation_wavelength 0.71073
_diffrn_reflns_av_R_equivalents 0.0810
_diffrn_reflns_av_unetI/netI 0.0810
_diffrn_reflns_Laue_measured_fraction_full 0.997
_diffrn_reflns_Laue_measured_fraction_max 0.916
_diffrn_reflns_limit_h_max 17
_diffrn_reflns_limit_h_min -16
_diffrn_reflns_limit_k_max 19
_diffrn_reflns_limit_k_min -19
_diffrn_reflns_limit_l_max 24
_diffrn_reflns_limit_l_min -23
_diffrn_reflns_number 25715
_diffrn_reflns_point_group_measured_fraction_full 0.994
_diffrn_reflns_point_group_measured_fraction_max 0.864
_diffrn_reflns_theta_full 25.242
_diffrn_reflns_theta_max 29.491
_diffrn_reflns_theta_min 3.679
_exptl_absorpt_coefficient_mu 4.206
_exptl_absorpt_correction_T_max 1.00000
_exptl_absorpt_correction_T_min 0.88048
_exptl_absorpt_correction_type multi-scan
_exptl_absorpt_process_details
;
CrysAlisPro, Agilent Technologies,
Version 1.171.36.28 (release 01-02-2013 CrysAlis171 .NET)
(compiled Fe4  1 2013,16:14:44)
EmpirI3al absorption correction using spherI3al harmonI3s,
 implemented in SCALE3 ABSPACK scaling algorithm.
;
_exptl_crystal_colour black
_exptl_crystal_colour_primary black
_exptl_crystal_density_diffrn 1.976
_exptl_crystal_description block
_exptl_crystal_F_000 1946
_exptl_crystal_preparation 'Magnetic properties'
_exptl_crystal_size_max 0.8
_exptl_crystal_size_mid 0.4
_exptl_crystal_size_min 0.3
_geom_special_details
;
 All esds (except the esd in the dihedral angle between two l.s. planes)
 are estimated using the full covarI1nce matrix.  The cell esds are taken
 into account indivI4ually in the estimation of esds in distances, angles
 and torsion angles; correlations between esds in cell parameters are only
 used when they are defined by crystal symmetry.  An approximate (isotropI3)
 treatment of cell esds is used for estimating esds involving l.s. planes.
;
_refine_diff_density_max 0.544
_refine_diff_density_min -0.720
_refine_diff_density_rms 0.110
_refine_ls_abs_structure_details
;
 Refined as an inversion twin.
;
_refine_ls_abs_structure_Flack -0.05(4)
_refine_ls_extinction_method none
_refine_ls_goodness_of_fit_ref 1.036
_refine_ls_hydrogen_treatment constr
_refine_ls_matrix_type full
_refine_ls_number_parameters 344
_refine_ls_number_reflns 8159
_refine_ls_number_restraints 2
_refine_ls_restrained_S_all 1.036
_refine_ls_R_factor_all 0.1003
_refine_ls_R_factor_gt 0.0493
_refine_ls_shift/su_max 0.000
_refine_ls_shift/su_mean 0.000
_refine_ls_structure_factor_coef Fsqd
_refine_ls_weighting_details 'w=1/[\s^2^(Fo^2^)+(0.0430P)^2^] where P=(Fo^2^+2Fc^2^)/3'
_refine_ls_weighting_scheme calc
_refine_ls_wR_factor_gt 0.0982
_refine_ls_wR_factor_ref 0.1275
_reflns_Friedel_coverage 0.883
_reflns_Friedel_fraction_full 0.992
_reflns_Friedel_fraction_max 0.811
_reflns_number_gt 5001
_reflns_number_total 8159
_reflns_special_details
;
 Reflections were merged by SHELXL according to the crystal
 class for the calculation of statistI3s and refinement.
 
 _reflns_Friedel_fraction is defined as the number of unique
 Friedel pairs measured divI4ed by the number that would be
 possI2le theoretI3ally, ignoring centrI3 projections and
 systematI3 absences.
;
_reflns_threshold_expression 'I > 2\s(I)'
_cod_data_source_file d2dt03203a2.cif
_cod_data_source_block exp_3083
_cod_database_code 7712073
_shelx_shelxl_version_number 2018/3
_shelx_space_group_comment
;
The symmetry employed for this shelxl refinement is uniquely defined
by the following loop, which should always be used as a source of
symmetry information in preference to the above space-group names.
They are only intended as comments.
;
_computing_molecular_graphi3s 'ShelXle C. B. Hubschle (Rev 749 ,2011)'
_olex2_refinement_description
;
1. Twinned data refinement
 Scales: 1.05(4)
 -0.05(4)
2. Fixed Uiso
 At 1.2 times of:
  All C(H) groups, All C(H,H) groups
 At 1.5 times of:
  All C(H,H,H) groups
3. Others
 Sof(Cl3)=1-FVAR(1)
 Sof(I3)=FVAR(1)
 Sof(Cl4)=1-FVAR(2)
 Sof(I4)=FVAR(2)
 Sof(Cl2)=1-FVAR(3)
 Sof(I2)=FVAR(3)
4.a Secondary CH2 refined with riding coordinates:
 C7(H7A,H7B), C17(H17A,H17B)
4.b Aromatic/amide H refined with riding coordinates:
 C2(H2), C3(H3), C4(H4), C5(H5), C6(H6), C12(H12), C13(H13), C14(H14),
 C15(H15), C16(H16)
4.c Idealised Me refined as rotating group:
 C8(H8A,H8B,H8C), C9(H9A,H9B,H9C), C10(H10A,H10B,H10C), C18(H18A,H18B,H18C),
 C19(H19A,H19B,H19C), C20(H20A,H20B,H20C)
;
_olex2_submission_special_instructions 'No special instructions were received'

loop_
_space_group_symop_operation_xyz
'x, y, z'
'x, -y, z+1/2'
'x+1/2, y+1/2, z'
'x+1/2, -y+1/2, z+1/2'

loop_
_atom_site_label
_atom_site_type_symbol
_atom_site_fract_x
_atom_site_fract_y
_atom_site_fract_z
_atom_site_U_iso_or_equiv
_atom_site_adp_type
_atom_site_occupancy
_atom_site_site_symmetry_order
_atom_site_calc_flag
_atom_site_refinement_flags_posn
_atom_site_refinement_flags_adp
_atom_site_refinement_flags_occupancy
_atom_site_disorder_assembly
_atom_site_disorder_group
I1 I 0.49347(8) 0.06458(7) 0.56667(6) 0.0716(3) Uani 1 1 d . . . . .
I2 I 0.8413(3) 0.3122(3) 0.41138(19) 0.0731(12) Uani 0.753(7) 1 d . . P A 1
I3 I 0.961(3) 0.1251(15) 0.770(3) 0.075(6) Uani 0.139(7) 1 d . . P B 1
I4 I 0.6889(8) 0.4715(7) 0.7358(6) 0.094(3) Uani 0.455(8) 1 d . . P C 1
Fe1 Fe 0.64225(14) 0.17189(12) 0.60401(10) 0.0492(4) Uani 1 1 d . . . . .
Fe2 Fe 0.78888(14) 0.26837(13) 0.53854(11) 0.0510(5) Uani 1 1 d . . . . .
Fe3 Fe 0.83773(14) 0.18576(12) 0.67879(11) 0.0525(5) Uani 1 1 d . . . . .
Fe4 Fe 0.71387(15) 0.33438(13) 0.66661(11) 0.0528(5) Uani 1 1 d . . . . .
Cl2 Cl 0.845(3) 0.284(3) 0.408(3) 0.069(13) Uani 0.247(7) 1 d . . P A 2
Cl3 Cl 0.9681(17) 0.1258(13) 0.7541(14) 0.102(8) Uani 0.861(7) 1 d . . P B 2
Cl4 Cl 0.702(2) 0.4878(19) 0.7332(16) 0.060(4) Uani 0.545(8) 1 d . . P C 2
S1 S 0.7911(2) 0.1161(2) 0.5653(2) 0.0579(8) Uani 1 1 d . . . . .
S2 S 0.6244(2) 0.3133(2) 0.55011(19) 0.0568(9) Uani 1 1 d . . . . .
S3 S 0.6847(3) 0.2018(2) 0.72976(18) 0.0553(8) Uani 1 1 d . . . . .
S4 S 0.8810(2) 0.3280(2) 0.6416(2) 0.0567(9) Uani 1 1 d . . . . .
N1 N 0.0949(8) 0.5665(8) 0.3230(6) 0.058(3) Uani 1 1 d . . . . .
C1 C 0.2139(9) 0.6286(10) 0.2313(7) 0.054(3) Uani 1 1 d . . . . .
C2 C 0.3113(12) 0.5901(13) 0.2359(8) 0.079(5) Uani 1 1 d . . . . .
H2 H 0.320691 0.529261 0.248798 0.095 Uiso 1 1 calc R . . . .
C3 C 0.3951(13) 0.644(2) 0.2208(10) 0.112(8) Uani 1 1 d . . . . .
H3 H 0.459288 0.616882 0.222518 0.134 Uiso 1 1 calc R . . . .
C4 C 0.3852(18) 0.733(2) 0.2041(12) 0.118(8) Uani 1 1 d . . . . .
H4 H 0.441442 0.767194 0.194546 0.142 Uiso 1 1 calc R . . . .
C5 C 0.2871(18) 0.7721(15) 0.2013(9) 0.096(6) Uani 1 1 d . . . . .
H5 H 0.278596 0.833663 0.190654 0.116 Uiso 1 1 calc R . . . .
C6 C 0.2028(13) 0.7188(13) 0.2145(8) 0.076(4) Uani 1 1 d . . . . .
H6 H 0.138360 0.745221 0.211752 0.091 Uiso 1 1 calc R . . . .
C7 C 0.1253(11) 0.5733(11) 0.2406(7) 0.069(4) Uani 1 1 d . . . . .
H7A H 0.137937 0.512467 0.222803 0.083 Uiso 1 1 calc R . . . .
H7B H 0.067629 0.597527 0.207812 0.083 Uiso 1 1 calc R . . . .
C8 C 0.0680(13) 0.6555(12) 0.3515(10) 0.085(5) Uani 1 1 d . . . . .
H8A H 0.124241 0.696521 0.349191 0.128 Uiso 1 1 calc GR . . . .
H8B H 0.053029 0.650006 0.403522 0.128 Uiso 1 1 calc GR . . . .
H8C H 0.009133 0.678533 0.320408 0.128 Uiso 1 1 calc GR . . . .
C9 C 0.1809(12) 0.5285(13) 0.3749(9) 0.087(5) Uani 1 1 d . . . . .
H9A H 0.198102 0.469445 0.357117 0.131 Uiso 1 1 calc GR . . . .
H9B H 0.161021 0.523557 0.425755 0.131 Uiso 1 1 calc GR . . . .
H9C H 0.239026 0.567803 0.375566 0.131 Uiso 1 1 calc GR . . . .
C10 C 0.0060(14) 0.5023(16) 0.3202(11) 0.102(6) Uani 1 1 d . . . . .
H10A H -0.053458 0.530663 0.293958 0.153 Uiso 1 1 calc GR . . . .
H10B H -0.006849 0.487140 0.371441 0.153 Uiso 1 1 calc GR . . . .
H10C H 0.021451 0.448048 0.293500 0.153 Uiso 1 1 calc GR . . . .
N2 N 0.6068(8) 0.5906(8) 0.4598(7) 0.064(3) Uani 1 1 d . . . . .
C11 C 0.6838(9) 0.7464(9) 0.4459(6) 0.051(3) Uani 1 1 d . . . . .
C12 C 0.7820(11) 0.7459(10) 0.4264(8) 0.063(4) Uani 1 1 d . . . . .
H12 H 0.799825 0.703009 0.391381 0.076 Uiso 1 1 calc R . . . .
C13 C 0.8555(13) 0.8070(13) 0.4573(10) 0.083(5) Uani 1 1 d . . . . .
H13 H 0.922235 0.805343 0.444680 0.100 Uiso 1 1 calc R . . . .
C14 C 0.8237(13) 0.8710(12) 0.5082(9) 0.081(5) Uani 1 1 d . . . . .
H14 H 0.870510 0.913546 0.529756 0.097 Uiso 1 1 calc R . . . .
C15 C 0.7261(13) 0.8733(11) 0.5273(8) 0.069(4) Uani 1 1 d . . . . .
H15 H 0.707375 0.916472 0.561743 0.083 Uiso 1 1 calc R . . . .
C16 C 0.6562(12) 0.8121(10) 0.4959(8) 0.061(3) Uani 1 1 d . . . . .
H16 H 0.589389 0.814535 0.508186 0.073 Uiso 1 1 calc R . . . .
C17 C 0.6099(10) 0.6752(9) 0.4134(8) 0.056(3) Uani 1 1 d . . . . .
H17A H 0.542046 0.701503 0.407130 0.067 Uiso 1 1 calc R . . . .
H17B H 0.627103 0.658874 0.362880 0.067 Uiso 1 1 calc R . . . .
C18 C 0.5766(13) 0.6078(13) 0.5389(9) 0.088(5) Uani 1 1 d . . . . .
H18A H 0.509567 0.634110 0.534860 0.132 Uiso 1 1 calc GR . . . .
H18B H 0.624579 0.648845 0.565773 0.132 Uiso 1 1 calc GR . . . .
H18C H 0.576514 0.551554 0.566419 0.132 Uiso 1 1 calc GR . . . .
C19 C 0.7071(12) 0.5426(12) 0.4679(11) 0.092(6) Uani 1 1 d . . . . .
H19A H 0.723761 0.524464 0.418302 0.138 Uiso 1 1 calc GR . . . .
H19B H 0.703045 0.489945 0.499583 0.138 Uiso 1 1 calc GR . . . .
H19C H 0.759098 0.582657 0.491122 0.138 Uiso 1 1 calc GR . . . .
C20 C 0.5277(13) 0.5284(13) 0.4193(11) 0.098(6) Uani 1 1 d . . . . .
H20A H 0.462826 0.558658 0.413018 0.147 Uiso 1 1 calc GR . . . .
H20B H 0.522651 0.474330 0.449122 0.147 Uiso 1 1 calc GR . . . .
H20C H 0.547333 0.512603 0.369948 0.147 Uiso 1 1 calc GR . . . .

loop_
_atom_site_aniso_label
_atom_site_aniso_U_11
_atom_site_aniso_U_22
_atom_site_aniso_U_33
_atom_site_aniso_U_23
_atom_site_aniso_U_13
_atom_site_aniso_U_12
I1 0.0601(5) 0.0747(7) 0.0765(6) 0.0084(5) -0.0080(4) -0.0202(5)
I2 0.0754(13) 0.085(3) 0.0621(17) 0.0047(15) 0.0215(11) 0.0011(14)
I3 0.094(12) 0.043(8) 0.080(10) 0.008(6) -0.029(7) 0.006(7)
I4 0.126(6) 0.066(5) 0.100(4) -0.013(3) 0.050(3) 0.000(3)
Fe1 0.0451(10) 0.0503(11) 0.0511(9) 0.0020(8) 0.0003(7) -0.0080(8)
Fe2 0.0472(10) 0.0536(12) 0.0518(9) -0.0013(9) 0.0034(7) -0.0063(8)
Fe3 0.0478(10) 0.0470(11) 0.0602(11) 0.0027(9) -0.0055(8) -0.0040(8)
Fe4 0.0567(11) 0.0458(11) 0.0557(10) -0.0015(8) 0.0047(8) -0.0034(9)
Cl2 0.049(11) 0.09(3) 0.061(15) -0.052(19) -0.001(9) -0.002(14)
Cl3 0.078(6) 0.100(11) 0.117(15) 0.036(7) -0.030(7) -0.017(6)
Cl4 0.076(7) 0.034(6) 0.072(7) -0.002(4) 0.011(6) -0.011(5)
S1 0.0549(19) 0.047(2) 0.071(2) -0.0106(16) 0.0035(16) -0.0035(15)
S2 0.0464(17) 0.060(2) 0.063(2) 0.0100(16) -0.0023(14) 0.0003(15)
S3 0.062(2) 0.055(2) 0.0484(17) 0.0017(15) 0.0063(14) -0.0095(16)
S4 0.0516(19) 0.054(2) 0.062(2) 0.0010(16) -0.0033(15) -0.0144(15)
N1 0.062(7) 0.061(8) 0.050(6) 0.005(5) -0.006(5) -0.001(6)
C1 0.049(7) 0.073(10) 0.039(6) -0.002(6) 0.000(5) 0.018(7)
C2 0.072(11) 0.102(14) 0.062(9) -0.003(9) 0.004(7) 0.039(10)
C3 0.051(10) 0.22(3) 0.070(11) 0.014(15) 0.013(8) 0.013(14)
C4 0.095(16) 0.18(3) 0.085(14) 0.020(15) 0.027(11) -0.013(17)
C5 0.132(18) 0.093(15) 0.065(10) 0.020(10) 0.015(11) -0.008(13)
C6 0.080(11) 0.086(13) 0.063(9) 0.013(8) 0.010(8) 0.012(10)
C7 0.074(10) 0.088(12) 0.043(7) -0.006(7) -0.008(6) 0.018(9)
C8 0.091(12) 0.089(14) 0.081(11) -0.003(9) 0.032(9) 0.021(10)
C9 0.084(11) 0.105(15) 0.067(9) 0.020(9) -0.019(8) 0.018(10)
C10 0.096(13) 0.111(15) 0.097(12) 0.014(11) -0.006(10) -0.038(11)
N2 0.050(6) 0.065(8) 0.075(8) 0.012(6) -0.003(5) -0.019(6)
C11 0.056(8) 0.047(8) 0.049(7) 0.000(6) 0.001(6) 0.002(6)
C12 0.073(10) 0.056(9) 0.063(8) -0.004(7) 0.018(7) -0.006(7)
C13 0.064(10) 0.081(13) 0.103(12) -0.002(10) 0.000(9) -0.018(9)
C14 0.085(12) 0.070(12) 0.079(10) 0.007(9) -0.022(9) -0.033(9)
C15 0.096(12) 0.048(9) 0.062(8) -0.003(7) 0.007(8) -0.017(8)
C16 0.066(9) 0.054(9) 0.064(8) 0.000(7) 0.017(7) 0.007(7)
C17 0.052(7) 0.054(8) 0.059(8) 0.003(6) -0.015(6) -0.001(6)
C18 0.097(13) 0.100(14) 0.068(10) 0.019(9) 0.009(8) -0.015(11)
C19 0.070(11) 0.068(12) 0.139(15) 0.037(11) 0.018(10) 0.021(8)
C20 0.095(13) 0.082(14) 0.112(14) -0.009(10) -0.013(10) -0.050(11)

loop_
_atom_type_symbol
_atom_type_description
_atom_type_scat_dispersion_real
_atom_type_scat_dispersion_imag
_atom_type_scat_source
C C 0.0033 0.0016 'International Tables Vol C Tables 4.2.6.8 and 6.1.1.4'
H H 0.0000 0.0000 'International Tables Vol C Tables 4.2.6.8 and 6.1.1.4'
Cl Cl 0.1484 0.1585 'International Tables Vol C Tables 4.2.6.8 and 6.1.1.4'
Fe Fe 0.3463 0.8444 'International Tables Vol C Tables 4.2.6.8 and 6.1.1.4'
I I -0.4742 1.8119 'International Tables Vol C Tables 4.2.6.8 and 6.1.1.4'
N N 0.0061 0.0033 'International Tables Vol C Tables 4.2.6.8 and 6.1.1.4'
S S 0.1246 0.1234 'International Tables Vol C Tables 4.2.6.8 and 6.1.1.4'

loop_
_geom_angle_atom_site_label_1
_geom_angle_atom_site_label_2
_geom_angle_atom_site_label_3
_geom_angle
_geom_angle_site_symmetry_1
_geom_angle_site_symmetry_3
_geom_angle_publ_flag
I1 Fe1 Fe2 140.27(8) . . ?
I1 Fe1 Fe3 144.86(9) . . ?
I1 Fe1 Fe4 149.48(9) . . ?
Fe2 Fe1 Fe3 60.03(6) . . ?
Fe2 Fe1 Fe4 59.51(7) . . ?
Fe4 Fe1 Fe3 59.11(6) . . ?
S1 Fe1 I1 111.06(11) . . ?
S1 Fe1 Fe2 53.09(10) . . ?
S1 Fe1 Fe3 52.19(10) . . ?
S1 Fe1 Fe4 99.38(11) . . ?
S2 Fe1 I1 114.65(11) . . ?
S2 Fe1 Fe2 53.24(10) . . ?
S2 Fe1 Fe3 100.19(11) . . ?
S2 Fe1 Fe4 52.42(10) . . ?
S2 Fe1 S1 104.78(14) . . ?
S3 Fe1 I1 118.24(11) . . ?
S3 Fe1 Fe2 101.42(11) . . ?
S3 Fe1 Fe3 53.45(10) . . ?
S3 Fe1 Fe4 53.43(10) . . ?
S3 Fe1 S1 103.39(14) . . ?
S3 Fe1 S2 103.28(14) . . ?
I2 Fe2 Fe1 141.68(13) . . ?
I2 Fe2 Fe3 148.56(14) . . ?
I2 Fe2 Fe4 143.66(14) . . ?
Fe1 Fe2 Fe3 60.29(6) . . ?
Fe4 Fe2 Fe1 60.38(7) . . ?
Fe4 Fe2 Fe3 59.48(7) . . ?
Cl2 Fe2 Fe1 136.3(9) . . ?
Cl2 Fe2 Fe3 142.8(10) . . ?
Cl2 Fe2 Fe4 153.4(10) . . ?
S1 Fe2 I2 116.00(15) . . ?
S1 Fe2 Fe1 53.27(10) . . ?
S1 Fe2 Fe3 52.34(10) . . ?
S1 Fe2 Fe4 100.22(11) . . ?
S1 Fe2 Cl2 106.2(10) . . ?
S1 Fe2 S2 104.76(14) . . ?
S2 Fe2 I2 111.19(16) . . ?
S2 Fe2 Fe1 53.04(10) . . ?
S2 Fe2 Fe3 100.25(11) . . ?
S2 Fe2 Fe4 52.74(10) . . ?
S2 Fe2 Cl2 115.6(10) . . ?
S4 Fe2 I2 116.26(15) . . ?
S4 Fe2 Fe1 101.98(11) . . ?
S4 Fe2 Fe3 53.14(10) . . ?
S4 Fe2 Fe4 53.81(10) . . ?
S4 Fe2 Cl2 121.2(9) . . ?
S4 Fe2 S1 102.96(14) . . ?
S4 Fe2 S2 104.36(15) . . ?
I3 Fe3 Fe1 147.2(9) . . ?
I3 Fe3 Fe2 149.2(12) . . ?
I3 Fe3 Fe4 136.7(8) . . ?
Fe2 Fe3 Fe1 59.68(6) . . ?
Fe4 Fe3 Fe1 60.26(6) . . ?
Fe4 Fe3 Fe2 59.78(6) . . ?
Cl3 Fe3 Fe1 150.2(6) . . ?
Cl3 Fe3 Fe2 142.4(7) . . ?
Cl3 Fe3 Fe4 141.2(5) . . ?
Cl3 Fe3 S1 117.3(6) . . ?
Cl3 Fe3 S3 117.3(7) . . ?
Cl3 Fe3 S4 109.4(6) . . ?
S1 Fe3 I3 122.2(8) . . ?
S1 Fe3 Fe1 53.17(10) . . ?
S1 Fe3 Fe2 53.15(11) . . ?
S1 Fe3 Fe4 101.10(12) . . ?
S1 Fe3 S3 102.93(13) . . ?
S1 Fe3 S4 102.45(14) . . ?
S3 Fe3 I3 110.2(12) . . ?
S3 Fe3 Fe1 51.99(9) . . ?
S3 Fe3 Fe2 99.98(11) . . ?
S3 Fe3 Fe4 53.60(10) . . ?
S4 Fe3 I3 111.7(8) . . ?
S4 Fe3 Fe1 100.39(11) . . ?
S4 Fe3 Fe2 51.80(9) . . ?
S4 Fe3 Fe4 53.64(10) . . ?
S4 Fe3 S3 105.86(14) . . ?
I4 Fe4 Fe1 150.8(3) . . ?
I4 Fe4 Fe2 143.0(3) . . ?
I4 Fe4 Fe3 138.7(3) . . ?
Fe2 Fe4 Fe1 60.11(7) . . ?
Fe3 Fe4 Fe1 60.62(7) . . ?
Fe3 Fe4 Fe2 60.74(7) . . ?
Cl4 Fe4 Fe1 156.0(7) . . ?
Cl4 Fe4 Fe2 137.5(7) . . ?
Cl4 Fe4 Fe3 137.8(5) . . ?
S2 Fe4 I4 119.1(3) . . ?
S2 Fe4 Fe1 53.12(10) . . ?
S2 Fe4 Fe2 53.66(10) . . ?
S2 Fe4 Fe3 102.00(12) . . ?
S2 Fe4 Cl4 118.8(5) . . ?
S2 Fe4 S3 102.77(14) . . ?
S2 Fe4 S4 103.64(14) . . ?
S3 Fe4 I4 115.6(3) . . ?
S3 Fe4 Fe1 52.19(10) . . ?
S3 Fe4 Fe2 100.92(12) . . ?
S3 Fe4 Fe3 53.84(10) . . ?
S3 Fe4 Cl4 120.5(7) . . ?
S4 Fe4 I4 108.6(3) . . ?
S4 Fe4 Fe1 100.45(11) . . ?
S4 Fe4 Fe2 52.14(9) . . ?
S4 Fe4 Fe3 53.34(10) . . ?
S4 Fe4 Cl4 103.5(7) . . ?
S4 Fe4 S3 105.79(14) . . ?
Fe2 S1 Fe1 73.64(12) . . ?
Fe3 S1 Fe1 74.64(12) . . ?
Fe3 S1 Fe2 74.52(12) . . ?
Fe1 S2 Fe2 73.72(12) . . ?
Fe4 S2 Fe1 74.46(12) . . ?
Fe4 S2 Fe2 73.59(12) . . ?
Fe1 S3 Fe3 74.56(11) . . ?
Fe1 S3 Fe4 74.39(12) . . ?
Fe4 S3 Fe3 72.56(11) . . ?
Fe2 S4 Fe3 75.06(12) . . ?
Fe2 S4 Fe4 74.05(11) . . ?
Fe3 S4 Fe4 73.03(12) . . ?
C8 N1 C7 111.1(11) . . ?
C8 N1 C9 109.0(13) . . ?
C8 N1 C10 111.0(14) . . ?
C9 N1 C7 110.0(11) . . ?
C9 N1 C10 108.8(14) . . ?
C10 N1 C7 107.0(12) . . ?
C2 C1 C7 120.8(15) . . ?
C6 C1 C2 118.8(15) . . ?
C6 C1 C7 120.3(13) . . ?
C1 C2 H2 120.1 . . ?
C1 C2 C3 119.9(18) . . ?
C3 C2 H2 120.1 . . ?
C2 C3 H3 119.1 . . ?
C4 C3 C2 121.8(19) . . ?
C4 C3 H3 119.1 . . ?
C3 C4 H4 120.8 . . ?
C3 C4 C5 118(2) . . ?
C5 C4 H4 120.8 . . ?
C4 C5 H5 119.9 . . ?
C6 C5 C4 120(2) . . ?
C6 C5 H5 119.9 . . ?
C1 C6 C5 120.9(16) . . ?
C1 C6 H6 119.6 . . ?
C5 C6 H6 119.6 . . ?
N1 C7 H7A 108.3 . . ?
N1 C7 H7B 108.3 . . ?
C1 C7 N1 116.0(11) . . ?
C1 C7 H7A 108.3 . . ?
C1 C7 H7B 108.3 . . ?
H7A C7 H7B 107.4 . . ?
N1 C8 H8A 109.5 . . ?
N1 C8 H8B 109.5 . . ?
N1 C8 H8C 109.5 . . ?
H8A C8 H8B 109.5 . . ?
H8A C8 H8C 109.5 . . ?
H8B C8 H8C 109.5 . . ?
N1 C9 H9A 109.5 . . ?
N1 C9 H9B 109.5 . . ?
N1 C9 H9C 109.5 . . ?
H9A C9 H9B 109.5 . . ?
H9A C9 H9C 109.5 . . ?
H9B C9 H9C 109.5 . . ?
N1 C10 H10A 109.5 . . ?
N1 C10 H10B 109.5 . . ?
N1 C10 H10C 109.5 . . ?
H10A C10 H10B 109.5 . . ?
H10A C10 H10C 109.5 . . ?
H10B C10 H10C 109.5 . . ?
C17 N2 C18 112.8(13) . . ?
C17 N2 C20 108.0(11) . . ?
C19 N2 C17 111.8(11) . . ?
C19 N2 C18 108.2(12) . . ?
C19 N2 C20 108.5(14) . . ?
C20 N2 C18 107.4(12) . . ?
C12 C11 C16 118.8(13) . . ?
C12 C11 C17 119.3(12) . . ?
C16 C11 C17 121.8(12) . . ?
C11 C12 H12 118.8 . . ?
C11 C12 C13 122.3(14) . . ?
C13 C12 H12 118.8 . . ?
C12 C13 H13 121.9 . . ?
C12 C13 C14 116.3(15) . . ?
C14 C13 H13 121.9 . . ?
C13 C14 H14 119.0 . . ?
C15 C14 C13 122.1(14) . . ?
C15 C14 H14 119.0 . . ?
C14 C15 H15 120.1 . . ?
C16 C15 C14 119.9(15) . . ?
C16 C15 H15 120.1 . . ?
C11 C16 H16 119.7 . . ?
C15 C16 C11 120.5(14) . . ?
C15 C16 H16 119.7 . . ?
N2 C17 C11 115.6(10) . . ?
N2 C17 H17A 108.4 . . ?
N2 C17 H17B 108.4 . . ?
C11 C17 H17A 108.4 . . ?
C11 C17 H17B 108.4 . . ?
H17A C17 H17B 107.4 . . ?
N2 C18 H18A 109.5 . . ?
N2 C18 H18B 109.5 . . ?
N2 C18 H18C 109.5 . . ?
H18A C18 H18B 109.5 . . ?
H18A C18 H18C 109.5 . . ?
H18B C18 H18C 109.5 . . ?
N2 C19 H19A 109.5 . . ?
N2 C19 H19B 109.5 . . ?
N2 C19 H19C 109.5 . . ?
H19A C19 H19B 109.5 . . ?
H19A C19 H19C 109.5 . . ?
H19B C19 H19C 109.5 . . ?
N2 C20 H20A 109.5 . . ?
N2 C20 H20B 109.5 . . ?
N2 C20 H20C 109.5 . . ?
H20A C20 H20B 109.5 . . ?
H20A C20 H20C 109.5 . . ?
H20B C20 H20C 109.5 . . ?

loop_
_geom_bond_atom_site_label_1
_geom_bond_atom_site_label_2
_geom_bond_distance
_geom_bond_site_symmetry_2
_geom_bond_publ_flag
I1 Fe1 2.5476(19) . ?
I2 Fe2 2.495(4) . ?
I3 Fe3 2.34(3) . ?
I4 Fe4 2.399(11) . ?
Fe1 Fe2 2.750(2) . ?
Fe1 Fe3 2.767(2) . ?
Fe1 Fe4 2.758(3) . ?
Fe1 S1 2.297(4) . ?
Fe1 S2 2.289(4) . ?
Fe1 S3 2.262(3) . ?
Fe2 Fe3 2.760(2) . ?
Fe2 Fe4 2.734(3) . ?
Fe2 Cl2 2.50(5) . ?
Fe2 S1 2.292(4) . ?
Fe2 S2 2.296(4) . ?
Fe2 S4 2.245(4) . ?
Fe3 Fe4 2.725(3) . ?
Fe3 Cl3 2.23(2) . ?
Fe3 S1 2.267(4) . ?
Fe3 S3 2.306(4) . ?
Fe3 S4 2.286(4) . ?
Fe4 Cl4 2.56(3) . ?
Fe4 S2 2.268(4) . ?
Fe4 S3 2.299(4) . ?
Fe4 S4 2.295(4) . ?
N1 C7 1.545(17) . ?
N1 C8 1.461(19) . ?
N1 C9 1.484(16) . ?
N1 C10 1.50(2) . ?
C1 C2 1.398(18) . ?
C1 C6 1.37(2) . ?
C1 C7 1.45(2) . ?
C2 H2 0.9300 . ?
C2 C3 1.41(3) . ?
C3 H3 0.9300 . ?
C3 C4 1.35(3) . ?
C4 H4 0.9300 . ?
C4 C5 1.41(3) . ?
C5 H5 0.9300 . ?
C5 C6 1.40(3) . ?
C6 H6 0.9300 . ?
C7 H7A 0.9700 . ?
C7 H7B 0.9700 . ?
C8 H8A 0.9600 . ?
C8 H8B 0.9600 . ?
C8 H8C 0.9600 . ?
C9 H9A 0.9600 . ?
C9 H9B 0.9600 . ?
C9 H9C 0.9600 . ?
C10 H10A 0.9600 . ?
C10 H10B 0.9600 . ?
C10 H10C 0.9600 . ?
N2 C17 1.493(16) . ?
N2 C18 1.509(18) . ?
N2 C19 1.491(18) . ?
N2 C20 1.506(17) . ?
C11 C12 1.374(17) . ?
C11 C16 1.382(18) . ?
C11 C17 1.500(18) . ?
C12 H12 0.9300 . ?
C12 C13 1.39(2) . ?
C13 H13 0.9300 . ?
C13 C14 1.40(2) . ?
C14 H14 0.9300 . ?
C14 C15 1.36(2) . ?
C15 H15 0.9300 . ?
C15 C16 1.36(2) . ?
C16 H16 0.9300 . ?
C17 H17A 0.9700 . ?
C17 H17B 0.9700 . ?
C18 H18A 0.9600 . ?
C18 H18B 0.9600 . ?
C18 H18C 0.9600 . ?
C19 H19A 0.9600 . ?
C19 H19B 0.9600 . ?
C19 H19C 0.9600 . ?
C20 H20A 0.9600 . ?
C20 H20B 0.9600 . ?
C20 H20C 0.9600 . ?

loop_
_twin_individual_id
_twin_individual_mass_fraction_refined
1 1.05(4)
2 -0.05(4)
